data_4129863
loop_
_publ_author_name
'George, David T.'
'Kuenstner, Eric J.'
'Pronin, Sergey V.'

_publ_section_title
;
 A Concise Approach to Paxilline Indole Diterpenes.
;
_journal_issue 49
_journal_name_full 'Journal of the American Chemical Society'
_journal_page_first 15410
_journal_page_last 15413
_journal_paper_doi 10.1021/jacs.5b11129
_journal_volume 137
_journal_year 2015
_chemical_formula_sum 'C17 H26 O3'
_chemical_formula_weight 278.38
_space_group_crystal_system monoclinic
_space_group_IT_number 14
_space_group_name_Hall '-P 2yn'
_space_group_name_H-M_alt 'P 1 21/n 1'
_atom_sites_solution_hydrogens difmap
_atom_sites_solution_primary direct
_atom_sites_solution_secondary difmap
_audit_creation_method SHELXL-2014/7
_cell_angle_alpha 90
_cell_angle_beta 98.1413(7)
_cell_angle_gamma 90
_cell_formula_units_Z 4
_cell_length_a 10.5923(6)
_cell_length_b 11.5633(6)
_cell_length_c 12.5018(7)
_cell_measurement_reflns_used 4780
_cell_measurement_temperature 203(2)
_cell_measurement_theta_max 26.22
_cell_measurement_theta_min 2.36
_cell_volume 1515.81(14)
_computing_cell_refinement 'Bruker SAINT 8.34a, 2013'
_computing_data_collection 'Bruker APEX2 2014.9-0, 2014'
_computing_data_reduction 'Bruker SAINT 8.34a, 2013'
_computing_molecular_graphics 'Bruker SHELXTL'
_computing_publication_material 'Bruker SHELXTL'
_computing_structure_refinement 'SHELXL-2014/7 (Sheldrick, 2014)'
_computing_structure_solution 'Bruker SHELXT 2014/4'
_diffrn_ambient_temperature 203(2)
_diffrn_measured_fraction_theta_full 1.000
_diffrn_measured_fraction_theta_max 0.998
_diffrn_measurement_device_type 'Bruker SMART APEX II CCD'
_diffrn_measurement_method '\f and \w scans'
_diffrn_radiation_type MoK\a
_diffrn_radiation_wavelength 0.71073
_diffrn_reflns_av_R_equivalents 0.0325
_diffrn_reflns_av_unetI/netI 0.0243
_diffrn_reflns_Laue_measured_fraction_full 1.000
_diffrn_reflns_Laue_measured_fraction_max 0.998
_diffrn_reflns_limit_h_max 13
_diffrn_reflns_limit_h_min -13
_diffrn_reflns_limit_k_max 14
_diffrn_reflns_limit_k_min -14
_diffrn_reflns_limit_l_max 15
_diffrn_reflns_limit_l_min -15
_diffrn_reflns_number 16391
_diffrn_reflns_point_group_measured_fraction_full 1.000
_diffrn_reflns_point_group_measured_fraction_max 0.998
_diffrn_reflns_theta_full 25.500
_diffrn_reflns_theta_max 26.404
_diffrn_reflns_theta_min 2.361
_diffrn_source 'fine-focus sealed tube'
_exptl_absorpt_coefficient_mu 0.082
_exptl_absorpt_correction_T_max 0.8620
_exptl_absorpt_correction_T_min 0.8147
_exptl_absorpt_correction_type multi-scan
_exptl_absorpt_process_details 'Bruker SADABS 2014/4'
_exptl_crystal_colour colorless
_exptl_crystal_density_diffrn 1.220
_exptl_crystal_density_meas ?
_exptl_crystal_density_method not_measured
_exptl_crystal_description irregular
_exptl_crystal_F_000 608
_exptl_crystal_size_max 0.390
_exptl_crystal_size_mid 0.128
_exptl_crystal_size_min 0.109
_refine_diff_density_max 0.261
_refine_diff_density_min -0.135
_refine_diff_density_rms 0.034
_refine_ls_extinction_method none
_refine_ls_goodness_of_fit_ref 1.037
_refine_ls_hydrogen_treatment refall
_refine_ls_matrix_type full
_refine_ls_number_parameters 285
_refine_ls_number_reflns 3109
_refine_ls_number_restraints 0
_refine_ls_restrained_S_all 1.037
_refine_ls_R_factor_all 0.0632
_refine_ls_R_factor_gt 0.0424
_refine_ls_shift/su_max 0.000
_refine_ls_shift/su_mean 0.000
_refine_ls_structure_factor_coef Fsqd
_refine_ls_weighting_details 'w=1/[\s^2^(Fo^2^)+(0.0588P)^2^+0.2949P] where P=(Fo^2^+2Fc^2^)/3'
_refine_ls_weighting_scheme calc
_refine_ls_wR_factor_gt 0.1065
_refine_ls_wR_factor_ref 0.1193
_reflns_Friedel_coverage 0.000
_reflns_number_gt 2270
_reflns_number_total 3109
_reflns_threshold_expression 'I > 2\s(I)'
_cod_data_source_file ja5b11129_si_002.cif
_cod_data_source_block svp1
_cod_depositor_comments
;
The following automatic conversions were performed:

data item '_exptl_crystal_density_meas' value 'not_measured' was
changed to '?' -- the value is perceived as not measured.

Automatic conversion script
Id: cif_fix_values 6909 2019-04-08 15:41:33Z antanas 
;
_cod_original_sg_symbol_H-M 'P 21/n'
_cod_database_code 4129863
_shelx_shelxl_version_number 2014/7
_shelx_space_group_comment
; 
The symmetry employed for this shelxl refinement is uniquely defined 
by the following loop, which should always be used as a source of 
symmetry information in preference to the above space-group names. 
They are only intended as comments. 
;
_shelx_estimated_absorpt_t_min 0.969
_shelx_estimated_absorpt_t_max 0.991

loop_
_space_group_symop_operation_xyz
'x, y, z'
'-x+1/2, y+1/2, -z+1/2'
'-x, -y, -z'
'x-1/2, -y-1/2, z-1/2'

loop_
_atom_site_label
_atom_site_type_symbol
_atom_site_fract_x
_atom_site_fract_y
_atom_site_fract_z
_atom_site_U_iso_or_equiv
_atom_site_adp_type
_atom_site_occupancy
_atom_site_site_symmetry_order
_atom_site_calc_flag
O1 O 0.74709(11) 0.31596(12) 0.74906(11) 0.0563(4) Uani 1 1 d
O2 O 0.68060(13) 0.03599(10) 0.65692(11) 0.0603(4) Uani 1 1 d
O3 O 0.11397(12) 0.48914(10) 0.64909(11) 0.0573(4) Uani 1 1 d
C1 C 0.34201(13) 0.32391(11) 0.62968(11) 0.0314(3) Uani 1 1 d
C2 C 0.40243(16) 0.41080(13) 0.71440(15) 0.0414(4) Uani 1 1 d
C3 C 0.54579(16) 0.42426(14) 0.71757(16) 0.0452(4) Uani 1 1 d
C4 C 0.61177(15) 0.30844(13) 0.73928(14) 0.0403(4) Uani 1 1 d
C5 C 0.56601(14) 0.21782(12) 0.65201(12) 0.0344(3) Uani 1 1 d
C6 C 0.41805(13) 0.20712(11) 0.64422(11) 0.0303(3) Uani 1 1 d
C7 C 0.36229(16) 0.11266(13) 0.56503(14) 0.0402(4) Uani 1 1 d
C8 C 0.22127(16) 0.08982(14) 0.57060(15) 0.0440(4) Uani 1 1 d
C9 C 0.14812(15) 0.20232(13) 0.55842(13) 0.0393(4) Uani 1 1 d
C10 C 0.00374(17) 0.20528(16) 0.55811(18) 0.0517(5) Uani 1 1 d
C11 C -0.02292(18) 0.33462(17) 0.5699(2) 0.0578(5) Uani 1 1 d
C12 C 0.10071(15) 0.38835(14) 0.62322(14) 0.0434(4) Uani 1 1 d
C13 C 0.20181(14) 0.29314(12) 0.64347(12) 0.0347(3) Uani 1 1 d
C14 C 0.34333(17) 0.37906(15) 0.51708(14) 0.0423(4) Uani 1 1 d
C15 C 0.61725(16) 0.10339(14) 0.69934(15) 0.0442(4) Uani 1 1 d
C16 C 0.61765(18) 0.24013(17) 0.54538(15) 0.0453(4) Uani 1 1 d
C17 C 0.18528(19) 0.25364(16) 0.75966(14) 0.0443(4) Uani 1 1 d
H1 H 0.769(2) 0.378(2) 0.7767(19) 0.083(8) Uiso 1 1 d
H2A H 0.3597(17) 0.4850(16) 0.6999(14) 0.051(5) Uiso 1 1 d
H2B H 0.3879(16) 0.3823(15) 0.7878(15) 0.048(5) Uiso 1 1 d
H3A H 0.5682(17) 0.4578(15) 0.6511(15) 0.050(5) Uiso 1 1 d
H3B H 0.5797(17) 0.4766(16) 0.7784(15) 0.055(5) Uiso 1 1 d
H4A H 0.5855(15) 0.2772(15) 0.8095(14) 0.045(4) Uiso 1 1 d
H6A H 0.4047(14) 0.1804(13) 0.7189(12) 0.033(4) Uiso 1 1 d
H7A H 0.3719(16) 0.1358(15) 0.4885(15) 0.049(5) Uiso 1 1 d
H7B H 0.4130(15) 0.0403(14) 0.5840(13) 0.040(4) Uiso 1 1 d
H8A H 0.1892(17) 0.0338(16) 0.5133(15) 0.055(5) Uiso 1 1 d
H8B H 0.2134(17) 0.0510(15) 0.6393(15) 0.050(5) Uiso 1 1 d
H9A H 0.1611(15) 0.2349(14) 0.4866(14) 0.042(4) Uiso 1 1 d
H10A H -0.0216(18) 0.1621(16) 0.6211(16) 0.060(5) Uiso 1 1 d
H10B H -0.0421(19) 0.1703(17) 0.4912(17) 0.065(6) Uiso 1 1 d
H11A H -0.045(2) 0.367(2) 0.498(2) 0.091(8) Uiso 1 1 d
H11B H -0.090(2) 0.3522(18) 0.6116(16) 0.066(6) Uiso 1 1 d
H14A H 0.4266(19) 0.4165(16) 0.5119(15) 0.057(5) Uiso 1 1 d
H14B H 0.2728(19) 0.4355(16) 0.4999(15) 0.056(5) Uiso 1 1 d
H14C H 0.3301(16) 0.3206(16) 0.4556(15) 0.054(5) Uiso 1 1 d
H15A H 0.5947(15) 0.0895(14) 0.7778(14) 0.044(4) Uiso 1 1 d
H16A H 0.5992(19) 0.3163(19) 0.5192(16) 0.068(6) Uiso 1 1 d
H16B H 0.5734(19) 0.1877(18) 0.4870(17) 0.068(6) Uiso 1 1 d
H16C H 0.708(2) 0.2247(18) 0.5536(17) 0.075(6) Uiso 1 1 d
H17A H 0.2102(18) 0.3183(16) 0.8134(16) 0.061(5) Uiso 1 1 d
H17B H 0.2407(16) 0.1881(15) 0.7836(13) 0.046(5) Uiso 1 1 d
H17C H 0.094(2) 0.2351(16) 0.7618(16) 0.062(6) Uiso 1 1 d

loop_
_atom_site_aniso_label
_atom_site_aniso_U_11
_atom_site_aniso_U_22
_atom_site_aniso_U_33
_atom_site_aniso_U_23
_atom_site_aniso_U_13
_atom_site_aniso_U_12
O1 0.0389(7) 0.0526(8) 0.0742(9) -0.0173(7) -0.0033(6) -0.0022(5)
O2 0.0609(8) 0.0450(7) 0.0727(9) -0.0096(6) 0.0015(7) 0.0211(6)
O3 0.0542(8) 0.0374(7) 0.0799(9) -0.0028(6) 0.0077(6) 0.0119(5)
C1 0.0361(8) 0.0234(7) 0.0349(8) -0.0001(6) 0.0056(6) 0.0003(6)
C2 0.0454(10) 0.0269(8) 0.0512(10) -0.0088(7) 0.0046(8) 0.0035(7)
C3 0.0471(10) 0.0313(8) 0.0552(11) -0.0120(8) 0.0000(8) -0.0049(7)
C4 0.0385(9) 0.0374(8) 0.0437(9) -0.0075(7) 0.0008(7) -0.0013(6)
C5 0.0372(8) 0.0280(7) 0.0379(8) -0.0031(6) 0.0051(6) 0.0009(6)
C6 0.0375(8) 0.0227(7) 0.0309(8) -0.0007(5) 0.0057(6) 0.0000(6)
C7 0.0453(9) 0.0275(8) 0.0478(10) -0.0083(7) 0.0069(7) -0.0009(6)
C8 0.0490(10) 0.0320(8) 0.0513(10) -0.0079(8) 0.0081(8) -0.0101(7)
C9 0.0400(9) 0.0375(8) 0.0401(9) -0.0006(7) 0.0047(7) -0.0073(7)
C10 0.0410(10) 0.0547(11) 0.0590(12) 0.0003(9) 0.0052(9) -0.0085(8)
C11 0.0404(10) 0.0578(12) 0.0743(14) 0.0054(10) 0.0052(10) 0.0040(8)
C12 0.0429(9) 0.0419(9) 0.0466(9) 0.0065(7) 0.0101(7) 0.0056(7)
C13 0.0383(8) 0.0283(7) 0.0382(8) 0.0013(6) 0.0073(6) 0.0006(6)
C14 0.0440(10) 0.0379(9) 0.0452(10) 0.0125(7) 0.0071(7) -0.0022(7)
C15 0.0412(9) 0.0355(8) 0.0544(11) -0.0025(7) 0.0010(8) 0.0047(7)
C16 0.0443(10) 0.0480(10) 0.0456(10) -0.0027(8) 0.0131(8) -0.0018(8)
C17 0.0492(10) 0.0458(10) 0.0404(9) 0.0043(8) 0.0153(8) 0.0021(8)

loop_
_atom_type_symbol
_atom_type_description
_atom_type_scat_dispersion_real
_atom_type_scat_dispersion_imag
_atom_type_scat_source
C C 0.0033 0.0016 'International Tables Vol C Tables 4.2.6.8 and 6.1.1.4'
H H 0.0000 0.0000 'International Tables Vol C Tables 4.2.6.8 and 6.1.1.4'
O O 0.0106 0.0060 'International Tables Vol C Tables 4.2.6.8 and 6.1.1.4'

loop_
_geom_angle_atom_site_label_1
_geom_angle_atom_site_label_2
_geom_angle_atom_site_label_3
_geom_angle
C2 C1 C14 107.57(13)
C2 C1 C13 112.58(12)
C14 C1 C13 109.02(12)
C2 C1 C6 109.07(12)
C14 C1 C6 112.92(12)
C13 C1 C6 105.78(11)
C3 C2 C1 113.74(13)
C4 C3 C2 110.31(13)
O1 C4 C3 113.21(14)
O1 C4 C5 108.32(13)
C3 C4 C5 112.52(13)
C15 C5 C16 109.50(13)
C15 C5 C4 104.92(12)
C16 C5 C4 112.71(13)
C15 C5 C6 104.81(12)
C16 C5 C6 115.97(13)
C4 C5 C6 108.08(11)
C7 C6 C5 112.81(11)
C7 C6 C1 113.15(12)
C5 C6 C1 115.67(11)
C8 C7 C6 112.52(13)
C9 C8 C7 109.71(13)
C8 C9 C10 121.20(14)
C8 C9 C13 112.49(13)
C10 C9 C13 104.90(13)
C9 C10 C11 102.67(14)
C12 C11 C10 106.42(15)
O3 C12 C11 124.86(15)
O3 C12 C13 126.51(15)
C11 C12 C13 108.56(14)
C12 C13 C9 101.20(12)
C12 C13 C17 101.36(12)
C9 C13 C17 111.34(13)
C12 C13 C1 118.16(12)
C9 C13 C1 110.02(12)
C17 C13 C1 113.88(13)
O2 C15 C5 125.83(17)

loop_
_geom_bond_atom_site_label_1
_geom_bond_atom_site_label_2
_geom_bond_distance
O1 C4 1.4239(19)
O2 C15 1.200(2)
O3 C12 1.212(2)
C1 C2 1.533(2)
C1 C14 1.547(2)
C1 C13 1.560(2)
C1 C6 1.5697(19)
C2 C3 1.521(2)
C3 C4 1.517(2)
C4 C5 1.541(2)
C5 C15 1.518(2)
C5 C16 1.533(2)
C5 C6 1.561(2)
C6 C7 1.535(2)
C7 C8 1.528(2)
C8 C9 1.511(2)
C9 C10 1.529(2)
C9 C13 1.545(2)
C10 C11 1.533(3)
C11 C12 1.516(3)
C12 C13 1.532(2)
C13 C17 1.556(2)

loop_
_geom_hbond_atom_site_label_D
_geom_hbond_atom_site_label_H
_geom_hbond_atom_site_label_A
_geom_hbond_distance_DH
_geom_hbond_distance_HA
_geom_hbond_distance_DA
_geom_hbond_angle_DHA
_geom_hbond_site_symmetry_A
O1 H1 O2 0.81(3) 2.05(3) 2.8613(18) 178(3) 2_656
C3 H3B O2 1.00(2) 2.643(19) 3.353(2) 128.1(13) 2_656
C11 H11A O3 0.97(3) 2.51(3) 3.439(3) 160.1(19) 3_566
C11 H11B O1 0.96(2) 2.64(2) 3.542(3) 157.4(17) 1_455

loop_
_geom_torsion_atom_site_label_1
_geom_torsion_atom_site_label_2
_geom_torsion_atom_site_label_3
_geom_torsion_atom_site_label_4
_geom_torsion
C14 C1 C2 C3 -71.46(17)
C13 C1 C2 C3 168.42(14)
C6 C1 C2 C3 51.33(18)
C1 C2 C3 C4 -57.7(2)
C2 C3 C4 O1 -176.82(14)
C2 C3 C4 C5 60.0(2)
O1 C4 C5 C15 66.81(16)
C3 C4 C5 C15 -167.27(14)
O1 C4 C5 C16 -52.27(17)
C3 C4 C5 C16 73.65(18)
O1 C4 C5 C6 178.23(12)
C3 C4 C5 C6 -55.85(17)
C15 C5 C6 C7 -64.46(16)
C16 C5 C6 C7 56.39(17)
C4 C5 C6 C7 -175.96(13)
C15 C5 C6 C1 163.06(12)
C16 C5 C6 C1 -76.09(16)
C4 C5 C6 C1 51.56(16)
C2 C1 C6 C7 178.22(13)
C14 C1 C6 C7 -62.25(17)
C13 C1 C6 C7 56.90(15)
C2 C1 C6 C5 -49.45(16)
C14 C1 C6 C5 70.08(16)
C13 C1 C6 C5 -170.77(11)
C5 C6 C7 C8 171.15(13)
C1 C6 C7 C8 -55.15(18)
C6 C7 C8 C9 52.30(19)
C7 C8 C9 C10 178.49(15)
C7 C8 C9 C13 -56.33(18)
C8 C9 C10 C11 167.77(17)
C13 C9 C10 C11 39.17(19)
C9 C10 C11 C12 -24.0(2)
C10 C11 C12 O3 -176.96(18)
C10 C11 C12 C13 0.2(2)
O3 C12 C13 C9 -159.64(17)
C11 C12 C13 C9 23.29(18)
O3 C12 C13 C17 85.6(2)
C11 C12 C13 C17 -91.43(17)
O3 C12 C13 C1 -39.5(2)
C11 C12 C13 C1 143.41(15)
C8 C9 C13 C12 -172.15(13)
C10 C9 C13 C12 -38.49(16)
C8 C9 C13 C17 -65.11(17)
C10 C9 C13 C17 68.54(17)
C8 C9 C13 C1 62.11(16)
C10 C9 C13 C1 -164.24(13)
C2 C1 C13 C12 66.51(17)
C14 C1 C13 C12 -52.76(17)
C6 C1 C13 C12 -174.46(13)
C2 C1 C13 C9 -178.05(12)
C14 C1 C13 C9 62.68(15)
C6 C1 C13 C9 -59.02(14)
C2 C1 C13 C17 -52.25(17)
C14 C1 C13 C17 -171.53(13)
C6 C1 C13 C17 66.77(15)
C16 C5 C15 O2 -5.1(2)
C4 C5 C15 O2 -126.36(18)
C6 C5 C15 O2 119.89(18)
